data_4121772
loop_
_publ_author_name
'Klopsch, Isabel'
'Finger, Markus'
'W\"urtele, Christian'
'Milde, Bastian'
'Werz, Daniel B.'
'Schneider, Sven'

_publ_section_title
;
 Dinitrogen splitting and functionalization in the coordination sphere of
 rhenium.
;
_journal_issue 19
_journal_name_full 'Journal of the American Chemical Society'
_journal_page_first 6881
_journal_page_last 6883
_journal_paper_doi 10.1021/ja502759d
_journal_volume 136
_journal_year 2014
_chemical_formula_sum 'C20 H44 Cl2 N P2 Re'
_chemical_formula_weight 617.60
_chemical_name_systematic
;
 ?
;
_space_group_crystal_system orthorhombic
_space_group_IT_number 19
_space_group_name_Hall 'P 2ac 2ab'
_space_group_name_H-M_alt 'P 21 21 21'
_symmetry_space_group_name_Hall 'P 2ac 2ab'
_symmetry_space_group_name_H-M 'P 21 21 21'
_atom_sites_solution_hydrogens geom
_audit_creation_method SHELXL-2013
_cell_angle_alpha 90
_cell_angle_beta 90
_cell_angle_gamma 90
_cell_formula_units_Z 4
_cell_length_a 12.1991(13)
_cell_length_b 12.3901(14)
_cell_length_c 16.5297(18)
_cell_measurement_reflns_used 9767
_cell_measurement_temperature 100(2)
_cell_measurement_theta_max 23.66
_cell_measurement_theta_min 2.34
_cell_volume 2498.4(5)
_computing_cell_refinement 'SAINT V7.68A'
_computing_data_collection 'APEX2 v2012.2'
_computing_data_reduction 'SAINT V7.68A'
_computing_structure_refinement 'SHELXL-2013 (Sheldrick, 2013)'
_computing_structure_solution 'SHELXS-2012 (Sheldrick, 2013)'
_diffrn_ambient_temperature 100(2)
_diffrn_measured_fraction_theta_full 0.994
_diffrn_measured_fraction_theta_max 1.005
_diffrn_measurement_device_type 'Bruker Smart APEX II Quazar'
_diffrn_measurement_method 'omega and phi scans'
_diffrn_radiation_type AgK\a
_diffrn_radiation_wavelength 0.56086
_diffrn_reflns_av_R_equivalents 0.0539
_diffrn_reflns_av_unetI/netI 0.0452
_diffrn_reflns_Laue_measured_fraction_full 0.994
_diffrn_reflns_Laue_measured_fraction_max 1.005
_diffrn_reflns_limit_h_max 17
_diffrn_reflns_limit_h_min -17
_diffrn_reflns_limit_k_max 17
_diffrn_reflns_limit_k_min -17
_diffrn_reflns_limit_l_max 23
_diffrn_reflns_limit_l_min -23
_diffrn_reflns_number 36601
_diffrn_reflns_point_group_measured_fraction_full 0.994
_diffrn_reflns_point_group_measured_fraction_max 1.006
_diffrn_reflns_theta_full 19.665
_diffrn_reflns_theta_max 23.674
_diffrn_reflns_theta_min 1.297
_diffrn_source 'INCOATEC Ag Microsource'
_exptl_absorpt_coefficient_mu 2.799
_exptl_absorpt_correction_T_max 0.7295
_exptl_absorpt_correction_T_min 0.5455
_exptl_absorpt_correction_type numerical
_exptl_absorpt_process_details SADABS-2012/1
_exptl_crystal_colour blue
_exptl_crystal_density_diffrn 1.642
_exptl_crystal_description Block
_exptl_crystal_F_000 1240
_exptl_crystal_size_max 0.407
_exptl_crystal_size_mid 0.217
_exptl_crystal_size_min 0.188
_refine_diff_density_max 4.211
_refine_diff_density_min -2.383
_refine_diff_density_rms 0.208
_refine_ls_abs_structure_details
;
 Refined as an inversion twin.
;
_refine_ls_extinction_method none
_refine_ls_goodness_of_fit_ref 1.137
_refine_ls_hydrogen_treatment constr
_refine_ls_matrix_type full
_refine_ls_number_parameters 250
_refine_ls_number_reflns 7624
_refine_ls_number_restraints 240
_refine_ls_restrained_S_all 1.121
_refine_ls_R_factor_all 0.0405
_refine_ls_R_factor_gt 0.0380
_refine_ls_shift/su_max 0.001
_refine_ls_shift/su_mean 0.000
_refine_ls_structure_factor_coef Fsqd
_refine_ls_weighting_details 'w=1/[\s^2^(Fo^2^)+(0.0215P)^2^+25.5494P] where P=(Fo^2^+2Fc^2^)/3'
_refine_ls_weighting_scheme calc
_refine_ls_wR_factor_gt 0.0935
_refine_ls_wR_factor_ref 0.0966
_reflns_Friedel_coverage 0.797
_reflns_Friedel_fraction_full 0.993
_reflns_Friedel_fraction_max 1.006
_reflns_number_gt 7429
_reflns_number_total 7624
_reflns_threshold_expression 'I > 2\s(I)'
_cod_data_source_file ja502759d_si_002.cif
_cod_data_source_block fi1
_cod_depositor_comments 'Adding full bibliography for 4121770--4121772.cif.'
_cod_database_code 4121772
_shelx_space_group_comment
;
The symmetry employed for this shelxl refinement is uniquely defined
by the following loop, which should always be used as a source of
symmetry information in preference to the above space-group names.
They are only intended as comments.
;
_shelx_estimated_absorpt_t_min 0.395
_shelx_estimated_absorpt_t_max 0.621
_shelxl_version_number 2013-4

loop_
_space_group_symop_operation_xyz
'x, y, z'
'-x+1/2, -y, z+1/2'
'-x, y+1/2, -z+1/2'
'x+1/2, -y+1/2, -z'

loop_
_atom_site_label
_atom_site_type_symbol
_atom_site_fract_x
_atom_site_fract_y
_atom_site_fract_z
_atom_site_U_iso_or_equiv
_atom_site_adp_type
_atom_site_occupancy
_atom_site_site_symmetry_order
_atom_site_calc_flag
_atom_site_refinement_flags_posn
_atom_site_refinement_flags_adp
Re1 Re 0.21710(3) 0.48572(3) 0.63106(2) 0.00864(7) Uani 1 1 d . U
P1 P 0.3669(2) 0.36004(19) 0.63675(17) 0.0105(4) Uani 1 1 d . U
N1 N 0.2510(6) 0.5043(8) 0.7438(4) 0.0144(16) Uani 1 1 d . U
Cl1 Cl 0.0780(2) 0.3582(2) 0.61663(16) 0.0171(5) Uani 1 1 d . U
C1 C 0.3395(9) 0.4470(9) 0.7880(6) 0.0149(17) Uani 1 1 d . U
H1A H 0.3141 0.4306 0.8435 0.018 Uiso 1 1 calc R U
H1B H 0.4040 0.4952 0.7924 0.018 Uiso 1 1 calc R U
Cl2 Cl 0.2665(2) 0.5533(2) 0.50238(13) 0.0171(5) Uani 1 1 d . U
P2 P 0.0978(2) 0.6367(2) 0.65664(15) 0.0105(4) Uani 1 1 d . U
C2 C 0.3740(9) 0.3424(9) 0.7467(6) 0.0154(18) Uani 1 1 d . U
H2A H 0.3248 0.2829 0.7635 0.018 Uiso 1 1 calc R U
H2B H 0.4497 0.3233 0.7628 0.018 Uiso 1 1 calc R U
C3 C 0.3596(9) 0.2173(8) 0.5949(7) 0.0158(19) Uani 1 1 d . U
C6 C 0.3209(10) 0.2238(9) 0.5074(7) 0.022(2) Uani 1 1 d . U
H16 H 0.3131 0.1508 0.4854 0.033 Uiso 1 1 calc R U
H17 H 0.3748 0.2640 0.4753 0.033 Uiso 1 1 calc R U
H18 H 0.2500 0.2609 0.5052 0.033 Uiso 1 1 calc R U
C18 C -0.1056(9) 0.7571(9) 0.6393(8) 0.022(2) Uani 1 1 d . U
H18A H -0.0669 0.8177 0.6140 0.033 Uiso 1 1 calc R U
H18B H -0.1051 0.7662 0.6982 0.033 Uiso 1 1 calc R U
H18C H -0.1814 0.7551 0.6199 0.033 Uiso 1 1 calc R U
C17 C -0.0472(8) 0.6500(9) 0.6168(7) 0.018(2) Uani 1 1 d . U
C16 C 0.1522(10) 0.8173(9) 0.5573(7) 0.021(2) Uani 1 1 d . U
H16A H 0.1686 0.7608 0.5177 0.032 Uiso 1 1 calc R U
H16B H 0.2007 0.8792 0.5482 0.032 Uiso 1 1 calc R U
H16C H 0.0757 0.8401 0.5514 0.032 Uiso 1 1 calc R U
C5 C 0.2722(10) 0.1550(8) 0.6432(7) 0.023(2) Uani 1 1 d . U
H7 H 0.2987 0.1424 0.6984 0.035 Uiso 1 1 calc R U
H8 H 0.2578 0.0856 0.6168 0.035 Uiso 1 1 calc R U
H9 H 0.2044 0.1973 0.6452 0.035 Uiso 1 1 calc R U
C9 C 0.6028(10) 0.3721(11) 0.6555(8) 0.024(2) Uani 1 1 d . U
H25 H 0.5953 0.3913 0.7128 0.036 Uiso 1 1 calc R U
H26 H 0.6719 0.4011 0.6345 0.036 Uiso 1 1 calc R U
H27 H 0.6025 0.2934 0.6499 0.036 Uiso 1 1 calc R U
C8 C 0.5022(9) 0.5418(8) 0.6264(8) 0.021(2) Uani 1 1 d . U
H8A H 0.4831 0.5524 0.6835 0.032 Uiso 1 1 calc R U
H8B H 0.4467 0.5761 0.5922 0.032 Uiso 1 1 calc R U
H8C H 0.5739 0.5743 0.6156 0.032 Uiso 1 1 calc R U
C7 C 0.5067(9) 0.4200(9) 0.6077(7) 0.0143(18) Uani 1 1 d . U
C4 C 0.4666(10) 0.1530(9) 0.6010(8) 0.024(2) Uani 1 1 d . U
H4A H 0.4910 0.1511 0.6574 0.037 Uiso 1 1 calc R U
H4B H 0.5229 0.1877 0.5676 0.037 Uiso 1 1 calc R U
H4C H 0.4543 0.0792 0.5817 0.037 Uiso 1 1 calc R U
C12 C 0.0867(9) 0.6220(9) 0.7672(6) 0.0156(18) Uani 1 1 d . U
H12A H 0.0689 0.6926 0.7921 0.019 Uiso 1 1 calc R U
H12B H 0.0274 0.5705 0.7807 0.019 Uiso 1 1 calc R U
C11 C 0.1950(10) 0.5809(9) 0.7998(6) 0.018(2) Uani 1 1 d . U
H11A H 0.2439 0.6432 0.8100 0.021 Uiso 1 1 calc R U
H11B H 0.1819 0.5443 0.8522 0.021 Uiso 1 1 calc R U
C10 C 0.5266(10) 0.4093(10) 0.5166(7) 0.020(2) Uani 1 1 d . U
H22 H 0.5891 0.4544 0.5009 0.030 Uiso 1 1 calc R U
H23 H 0.4611 0.4328 0.4871 0.030 Uiso 1 1 calc R U
H24 H 0.5424 0.3338 0.5033 0.030 Uiso 1 1 calc R U
C15 C 0.1356(12) 0.8553(10) 0.7065(8) 0.026(3) Uani 1 1 d . U
H10 H 0.0554 0.8590 0.7082 0.039 Uiso 1 1 calc R U
H11 H 0.1652 0.9262 0.6917 0.039 Uiso 1 1 calc R U
H12 H 0.1636 0.8344 0.7598 0.039 Uiso 1 1 calc R U
C14 C 0.2953(10) 0.7544(9) 0.6525(7) 0.020(2) Uani 1 1 d . U
H14 H 0.3322 0.8241 0.6586 0.030 Uiso 1 1 calc R U
H5 H 0.3229 0.7179 0.6040 0.030 Uiso 1 1 calc R U
H6 H 0.3099 0.7095 0.7001 0.030 Uiso 1 1 calc R U
C13 C 0.1708(9) 0.7725(8) 0.6442(7) 0.016(2) Uani 1 1 d . U
C20 C -0.1167(9) 0.5593(10) 0.6546(8) 0.023(2) Uani 1 1 d . U
H19 H -0.1296 0.5753 0.7119 0.034 Uiso 1 1 calc R U
H20 H -0.0776 0.4905 0.6497 0.034 Uiso 1 1 calc R U
H21 H -0.1871 0.5544 0.6262 0.034 Uiso 1 1 calc R U
C19 C -0.0433(10) 0.6325(12) 0.5258(8) 0.028(3) Uani 1 1 d . U
H28 H 0.0011 0.5685 0.5138 0.041 Uiso 1 1 calc R U
H29 H -0.0106 0.6958 0.4998 0.041 Uiso 1 1 calc R U
H30 H -0.1179 0.6218 0.5053 0.041 Uiso 1 1 calc R U

loop_
_atom_site_aniso_label
_atom_site_aniso_U_11
_atom_site_aniso_U_22
_atom_site_aniso_U_33
_atom_site_aniso_U_23
_atom_site_aniso_U_13
_atom_site_aniso_U_12
Re1 0.01155(13) 0.01002(13) 0.00436(11) 0.00021(11) -0.00035(13) 0.00039(12)
P1 0.0126(11) 0.0120(10) 0.0069(10) 0.0010(9) 0.0013(9) 0.0023(8)
N1 0.017(3) 0.020(4) 0.006(2) -0.004(3) -0.003(2) 0.003(3)
Cl1 0.0156(11) 0.0175(11) 0.0181(13) -0.0038(9) -0.0013(9) -0.0039(8)
C1 0.015(4) 0.019(4) 0.011(4) 0.003(3) 0.002(3) 0.000(3)
Cl2 0.0243(14) 0.0202(10) 0.0068(8) 0.0021(8) 0.0024(9) 0.0043(9)
P2 0.0133(11) 0.0111(11) 0.0071(9) 0.0004(8) 0.0015(8) 0.0029(8)
C2 0.014(5) 0.023(5) 0.009(4) 0.002(3) 0.000(3) 0.003(3)
C3 0.018(4) 0.008(4) 0.021(4) -0.003(3) 0.002(3) 0.001(3)
C6 0.026(5) 0.015(5) 0.025(5) -0.007(4) -0.002(4) 0.003(4)
C18 0.019(5) 0.021(4) 0.026(6) 0.004(4) 0.001(4) 0.008(3)
C17 0.009(4) 0.017(4) 0.026(5) 0.001(3) -0.001(3) 0.005(3)
C16 0.024(5) 0.017(5) 0.023(5) 0.007(4) 0.006(4) 0.001(4)
C5 0.024(5) 0.017(4) 0.030(5) 0.002(4) 0.004(4) -0.002(4)
C9 0.016(5) 0.028(6) 0.027(5) 0.008(4) -0.004(4) 0.000(4)
C8 0.016(4) 0.021(4) 0.027(5) 0.002(4) 0.005(5) -0.003(3)
C7 0.015(4) 0.014(4) 0.014(4) 0.003(3) 0.002(3) -0.001(3)
C4 0.027(5) 0.016(5) 0.031(6) -0.001(4) 0.002(4) 0.008(4)
C12 0.022(5) 0.015(4) 0.010(4) 0.000(3) 0.005(3) 0.006(3)
C11 0.029(5) 0.021(4) 0.003(3) -0.003(3) -0.001(3) 0.007(4)
C10 0.021(5) 0.023(5) 0.016(4) 0.004(4) 0.005(4) 0.003(4)
C15 0.036(7) 0.017(5) 0.025(5) -0.005(4) 0.009(5) -0.002(4)
C14 0.019(5) 0.021(5) 0.020(5) 0.001(3) 0.002(4) -0.003(4)
C13 0.021(4) 0.011(4) 0.015(5) 0.001(3) 0.005(3) 0.001(3)
C20 0.012(4) 0.025(5) 0.032(6) 0.004(4) 0.001(4) 0.000(4)
C19 0.017(5) 0.040(7) 0.025(5) -0.005(4) -0.005(4) 0.001(5)

loop_
_atom_type_symbol
_atom_type_description
_atom_type_scat_dispersion_real
_atom_type_scat_dispersion_imag
_atom_type_scat_source
C C 0.0015 0.0009 'International Tables Vol C Tables 4.2.6.8 and 6.1.1.4'
H H 0.0000 0.0000 'International Tables Vol C Tables 4.2.6.8 and 6.1.1.4'
Cl Cl 0.0998 0.0984 'International Tables Vol C Tables 4.2.6.8 and 6.1.1.4'
N N 0.0030 0.0019 'International Tables Vol C Tables 4.2.6.8 and 6.1.1.4'
P P 0.0667 0.0580 'International Tables Vol C Tables 4.2.6.8 and 6.1.1.4'
Re Re -0.4693 4.8944 'International Tables Vol C Tables 4.2.6.8 and 6.1.1.4'

loop_
_geom_angle_atom_site_label_1
_geom_angle_atom_site_label_2
_geom_angle_atom_site_label_3
_geom_angle
N1 Re1 Cl1 109.7(3)
N1 Re1 Cl2 140.8(3)
Cl1 Re1 Cl2 109.49(9)
N1 Re1 P1 82.9(3)
Cl1 Re1 P1 96.79(9)
Cl2 Re1 P1 94.05(9)
N1 Re1 P2 82.3(3)
Cl1 Re1 P2 96.00(10)
Cl2 Re1 P2 92.14(9)
P1 Re1 P2 163.04(9)
C2 P1 C3 104.6(5)
C2 P1 C7 104.6(5)
C3 P1 C7 108.1(5)
C2 P1 Re1 98.8(3)
C3 P1 Re1 123.6(4)
C7 P1 Re1 114.5(3)
C1 N1 C11 109.4(7)
C1 N1 Re1 125.2(6)
C11 N1 Re1 125.4(6)
N1 C1 C2 112.7(8)
N1 C1 H1A 109.0
C2 C1 H1A 109.0
N1 C1 H1B 109.0
C2 C1 H1B 109.0
H1A C1 H1B 107.8
C12 P2 C17 106.5(5)
C12 P2 C13 103.1(5)
C17 P2 C13 108.7(5)
C12 P2 Re1 98.2(3)
C17 P2 Re1 124.8(3)
C13 P2 Re1 112.5(4)
C1 C2 P1 109.2(7)
C1 C2 H2A 109.8
P1 C2 H2A 109.8
C1 C2 H2B 109.8
P1 C2 H2B 109.8
H2A C2 H2B 108.3
C6 C3 C4 110.7(10)
C6 C3 C5 107.7(10)
C4 C3 C5 107.2(9)
C6 C3 P1 108.1(7)
C4 C3 P1 114.8(8)
C5 C3 P1 108.1(7)
C3 C6 H16 109.5
C3 C6 H17 109.5
H16 C6 H17 109.5
C3 C6 H18 109.5
H16 C6 H18 109.5
H17 C6 H18 109.5
C17 C18 H18A 109.5
C17 C18 H18B 109.5
H18A C18 H18B 109.5
C17 C18 H18C 109.5
H18A C18 H18C 109.5
H18B C18 H18C 109.5
C19 C17 C18 111.9(10)
C19 C17 C20 108.3(10)
C18 C17 C20 106.0(9)
C19 C17 P2 107.5(7)
C18 C17 P2 114.8(8)
C20 C17 P2 108.0(7)
C13 C16 H16A 109.5
C13 C16 H16B 109.5
H16A C16 H16B 109.5
C13 C16 H16C 109.5
H16A C16 H16C 109.5
H16B C16 H16C 109.5
C3 C5 H7 109.5
C3 C5 H8 109.5
H7 C5 H8 109.5
C3 C5 H9 109.5
H7 C5 H9 109.5
H8 C5 H9 109.5
C7 C9 H25 109.5
C7 C9 H26 109.5
H25 C9 H26 109.5
C7 C9 H27 109.5
H25 C9 H27 109.5
H26 C9 H27 109.5
C7 C8 H8A 109.5
C7 C8 H8B 109.5
H8A C8 H8B 109.5
C7 C8 H8C 109.5
H8A C8 H8C 109.5
H8B C8 H8C 109.5
C10 C7 C9 110.7(9)
C10 C7 C8 106.8(9)
C9 C7 C8 107.6(10)
C10 C7 P1 110.7(8)
C9 C7 P1 113.6(8)
C8 C7 P1 107.2(8)
C3 C4 H4A 109.5
C3 C4 H4B 109.5
H4A C4 H4B 109.5
C3 C4 H4C 109.5
H4A C4 H4C 109.5
H4B C4 H4C 109.5
C11 C12 P2 108.8(7)
C11 C12 H12A 109.9
P2 C12 H12A 109.9
C11 C12 H12B 109.9
P2 C12 H12B 109.9
H12A C12 H12B 108.3
N1 C11 C12 113.1(8)
N1 C11 H11A 109.0
C12 C11 H11A 109.0
N1 C11 H11B 109.0
C12 C11 H11B 109.0
H11A C11 H11B 107.8
C7 C10 H22 109.5
C7 C10 H23 109.5
H22 C10 H23 109.5
C7 C10 H24 109.5
H22 C10 H24 109.5
H23 C10 H24 109.5
C13 C15 H10 109.5
C13 C15 H11 109.5
H10 C15 H11 109.5
C13 C15 H12 109.5
H10 C15 H12 109.5
H11 C15 H12 109.5
C13 C14 H14 109.5
C13 C14 H5 109.5
H14 C14 H5 109.5
C13 C14 H6 109.5
H14 C14 H6 109.5
H5 C14 H6 109.5
C15 C13 C14 108.5(10)
C15 C13 C16 110.1(10)
C14 C13 C16 106.1(9)
C15 C13 P2 113.0(8)
C14 C13 P2 108.7(7)
C16 C13 P2 110.2(8)
C17 C20 H19 109.5
C17 C20 H20 109.5
H19 C20 H20 109.5
C17 C20 H21 109.5
H19 C20 H21 109.5
H20 C20 H21 109.5
C17 C19 H28 109.5
C17 C19 H29 109.5
H28 C19 H29 109.5
C17 C19 H30 109.5
H28 C19 H30 109.5
H29 C19 H30 109.5

loop_
_geom_bond_atom_site_label_1
_geom_bond_atom_site_label_2
_geom_bond_distance
Re1 N1 1.923(7)
Re1 Cl1 2.331(2)
Re1 Cl2 2.364(2)
Re1 P1 2.402(2)
Re1 P2 2.407(3)
P1 C2 1.833(10)
P1 C3 1.901(10)
P1 C7 1.922(11)
N1 C1 1.484(12)
N1 C11 1.492(12)
C1 C2 1.525(14)
C1 H1A 0.9900
C1 H1B 0.9900
P2 C12 1.842(10)
P2 C17 1.895(10)
P2 C13 1.915(11)
C2 H2A 0.9900
C2 H2B 0.9900
C3 C6 1.524(16)
C3 C4 1.533(16)
C3 C5 1.539(16)
C6 H16 0.9800
C6 H17 0.9800
C6 H18 0.9800
C18 C17 1.551(14)
C18 H18A 0.9800
C18 H18B 0.9800
C18 H18C 0.9800
C17 C19 1.521(17)
C17 C20 1.539(16)
C16 C13 1.556(15)
C16 H16A 0.9800
C16 H16B 0.9800
C16 H16C 0.9800
C5 H7 0.9800
C5 H8 0.9800
C5 H9 0.9800
C9 C7 1.534(15)
C9 H25 0.9800
C9 H26 0.9800
C9 H27 0.9800
C8 C7 1.541(14)
C8 H8A 0.9800
C8 H8B 0.9800
C8 H8C 0.9800
C7 C10 1.531(15)
C4 H4A 0.9800
C4 H4B 0.9800
C4 H4C 0.9800
C12 C11 1.515(15)
C12 H12A 0.9900
C12 H12B 0.9900
C11 H11A 0.9900
C11 H11B 0.9900
C10 H22 0.9800
C10 H23 0.9800
C10 H24 0.9800
C15 C13 1.516(15)
C15 H10 0.9800
C15 H11 0.9800
C15 H12 0.9800
C14 C13 1.541(17)
C14 H14 0.9800
C14 H5 0.9800
C14 H6 0.9800
C20 H19 0.9800
C20 H20 0.9800
C20 H21 0.9800
C19 H28 0.9800
C19 H29 0.9800
C19 H30 0.9800

loop_
_geom_torsion_atom_site_label_1
_geom_torsion_atom_site_label_2
_geom_torsion_atom_site_label_3
_geom_torsion_atom_site_label_4
_geom_torsion
C11 N1 C1 C2 159.9(9)
Re1 N1 C1 C2 -21.9(12)
N1 C1 C2 P1 35.7(10)
C3 P1 C2 C1 -159.9(7)
C7 P1 C2 C1 86.5(8)
Re1 P1 C2 C1 -31.7(7)
C12 P2 C17 C19 -165.3(8)
C13 P2 C17 C19 84.2(9)
Re1 P2 C17 C19 -52.5(9)
C12 P2 C17 C18 69.4(9)
C13 P2 C17 C18 -41.2(9)
Re1 P2 C17 C18 -177.8(6)
C12 P2 C17 C20 -48.6(9)
C13 P2 C17 C20 -159.1(8)
Re1 P2 C17 C20 64.2(9)
C17 P2 C12 C11 164.7(7)
C13 P2 C12 C11 -80.9(8)
Re1 P2 C12 C11 34.6(8)
C1 N1 C11 C12 -165.5(9)
Re1 N1 C11 C12 16.4(13)
P2 C12 C11 N1 -35.0(11)
